data_1519598
loop_
_publ_author_name
'Pelter, Andy'
'Coles, Simon J.'
'Hursthouse, Michael B.'

_publ_section_title
;
 C38H50B2
;
_journal_name_full 'Crystal Structure Report Archive'
_journal_page_first 894
_journal_year 2004
_chemical_formula_sum 'C19 H25 B'
_chemical_formula_weight 264.20
_space_group_IT_number 14
_symmetry_cell_setting monoclinic
_symmetry_space_group_name_Hall '-P 2ybc'
_symmetry_space_group_name_H-M 'P 1 21/c 1'
_atom_sites_solution_hydrogens geom
_atom_sites_solution_primary direct
_atom_sites_solution_secondary difmap
_cell_angle_alpha 90.00
_cell_angle_beta 92.36(2)
_cell_angle_gamma 90.00
_cell_formula_units_Z 4
_cell_length_a 8.2970(12)
_cell_length_b 7.898(3)
_cell_length_c 24.122(4)
_cell_measurement_reflns_used 3410
_cell_measurement_temperature 120(2)
_cell_measurement_theta_max 27.48
_cell_measurement_theta_min 2.91
_cell_volume 1579.4(7)
_computing_cell_refinement 'DENZO, COLLECT'
_computing_data_reduction 'DENZO, COLLECT'
_computing_molecular_graphics 'PLATON (Spek, 1990)'
_computing_structure_refinement 'SHELXL-97 (Sheldrick, 1997)'
_computing_structure_solution 'SHELXS-97 (Sheldrick, 1997)'
_diffrn_ambient_temperature 120(2)
_diffrn_detector_area_resol_mean 9.091
_diffrn_measured_fraction_theta_full 0.948
_diffrn_measured_fraction_theta_max 0.948
_diffrn_measurement_device_type 'Bruker-Nonius KappaCCD Area Detector'
_diffrn_measurement_method '\f and \w scans'
_diffrn_radiation_monochromator graphite
_diffrn_radiation_source 'Bruker-Nonius FR591 rotating anode'
_diffrn_radiation_type MoK\a
_diffrn_radiation_wavelength 0.71073
_diffrn_reflns_av_R_equivalents 0.1944
_diffrn_reflns_av_sigmaI/netI 0.2136
_diffrn_reflns_limit_h_max 10
_diffrn_reflns_limit_h_min -10
_diffrn_reflns_limit_k_max 10
_diffrn_reflns_limit_k_min -8
_diffrn_reflns_limit_l_max 30
_diffrn_reflns_limit_l_min -30
_diffrn_reflns_number 17181
_diffrn_reflns_theta_full 27.48
_diffrn_reflns_theta_max 27.48
_diffrn_reflns_theta_min 3.08
_exptl_absorpt_coefficient_mu 0.061
_exptl_absorpt_correction_T_max 0.9994
_exptl_absorpt_correction_T_min 0.9951
_exptl_absorpt_correction_type multi-scan
_exptl_absorpt_process_details 'SADABS V2.10 (Sheldrick, G.M., 2003)'
_exptl_crystal_colour colourless
_exptl_crystal_density_diffrn 1.111
_exptl_crystal_density_method 'not measured'
_exptl_crystal_description plate
_exptl_crystal_F_000 576
_exptl_crystal_size_max 0.08
_exptl_crystal_size_mid 0.06
_exptl_crystal_size_min 0.01
_refine_diff_density_max 0.261
_refine_diff_density_min -0.268
_refine_diff_density_rms 0.063
_refine_ls_extinction_coef 0.0134(17)
_refine_ls_extinction_expression Fc^*^=kFc[1+0.001xFc^2^\l^3^/sin(2\q)]^-1/4^
_refine_ls_extinction_method SHELXL
_refine_ls_goodness_of_fit_ref 1.076
_refine_ls_hydrogen_treatment constr
_refine_ls_matrix_type full
_refine_ls_number_parameters 189
_refine_ls_number_reflns 3439
_refine_ls_number_restraints 0
_refine_ls_restrained_S_all 1.076
_refine_ls_R_factor_all 0.2552
_refine_ls_R_factor_gt 0.1406
_refine_ls_shift/su_max 0.011
_refine_ls_shift/su_mean 0.001
_refine_ls_structure_factor_coef Fsqd
_refine_ls_weighting_details 'calc w=1/[\s^2^(Fo^2^)+(0.0261P)^2^+2.2579P] where P=(Fo^2^+2Fc^2^)/3'
_refine_ls_weighting_scheme calc
_refine_ls_wR_factor_gt 0.1531
_refine_ls_wR_factor_ref 0.1918
_reflns_number_gt 1706
_reflns_number_total 3439
_reflns_threshold_expression >2sigma(I)
_cod_data_source_file eCrystal-894.cif
_cod_data_source_block 04src0562
_cod_depositor_comments
;
Citation :
Pelter, Andy and Coles, Simon J. and Hursthouse, Michael B. (2004) 
University of Southampton, Crystal Structure Report Archive. 

More at:
http://ecrystals.chem.soton.ac.uk/894/

The following automatic conversions were performed:

'_symmetry_cell_setting' value 'Monoclinic' changed to 'monoclinic'
according to the built-in table from CIF Core dictionary named
'cif_core.dic' version 2.4.1 from 2010-06-29.

Automatic conversion script
Id: cif_fix_values 3271 2015-04-21 07:52:19Z andrius 

2017-03-18
Z value and formula fixed to values more according to usual
chemical conventions.                 miguel
;
_cod_original_formula_sum 'C38 H50 B2'
_cod_original_formula_weight 528.40
_cod_original_formula_units_Z 2
_cod_original_sg_symbol_H-M P2(1)/c
_cod_database_code 1519598

loop_
_symmetry_equiv_pos_as_xyz
'x, y, z'
'-x, y+1/2, -z+1/2'
'-x, -y, -z'
'x, -y-1/2, z-1/2'

loop_
_atom_site_label
_atom_site_type_symbol
_atom_site_fract_x
_atom_site_fract_y
_atom_site_fract_z
_atom_site_U_iso_or_equiv
_atom_site_adp_type
_atom_site_occupancy
_atom_site_symmetry_multiplicity
_atom_site_calc_flag
_atom_site_refinement_flags
_atom_site_disorder_assembly
_atom_site_disorder_group
C1 C 0.3081(4) 0.1755(4) 0.56051(16) 0.0246(9) Uani 1 1 d . . .
C2 C 0.1395(4) 0.1841(5) 0.54932(16) 0.0263(9) Uani 1 1 d . . .
C3 C 0.0191(4) 0.1190(5) 0.58922(16) 0.0309(10) Uani 1 1 d . . .
H3A H -0.0700 0.1999 0.5914 0.046 Uiso 1 1 calc R . .
H3B H 0.0718 0.1054 0.6260 0.046 Uiso 1 1 calc R . .
H3C H -0.0230 0.0094 0.5762 0.046 Uiso 1 1 calc R . .
C4 C 0.0791(5) 0.2582(5) 0.50045(16) 0.0281(9) Uani 1 1 d . . .
H4 H -0.0344 0.2643 0.4938 0.034 Uiso 1 1 calc R . .
C5 C 0.1793(5) 0.3234(5) 0.46108(16) 0.0278(9) Uani 1 1 d . . .
C6 C 0.1100(5) 0.4025(5) 0.40853(16) 0.0366(11) Uani 1 1 d . . .
H6A H 0.0612 0.3144 0.3847 0.055 Uiso 1 1 calc R . .
H6B H 0.1962 0.4590 0.3890 0.055 Uiso 1 1 calc R . .
H6C H 0.0276 0.4856 0.4177 0.055 Uiso 1 1 calc R . .
C7 C 0.3454(5) 0.3138(5) 0.47235(16) 0.0291(9) Uani 1 1 d . . .
H7 H 0.4163 0.3582 0.4460 0.035 Uiso 1 1 calc R . .
C8 C 0.4103(4) 0.2420(5) 0.52053(16) 0.0246(9) Uani 1 1 d . . .
C9 C 0.5920(4) 0.2306(5) 0.52845(17) 0.0308(10) Uani 1 1 d . . .
H9A H 0.6247 0.1114 0.5294 0.046 Uiso 1 1 calc R . .
H9B H 0.6261 0.2852 0.5635 0.046 Uiso 1 1 calc R . .
H9C H 0.6427 0.2878 0.4976 0.046 Uiso 1 1 calc R . .
C10 C 0.4915(4) 0.2029(5) 0.65660(15) 0.0233(9) Uani 1 1 d . . .
C11 C 0.6438(4) 0.1415(5) 0.67672(15) 0.0261(9) Uani 1 1 d . . .
C12 C 0.7016(5) -0.0370(5) 0.66675(17) 0.0335(10) Uani 1 1 d . . .
H12A H 0.8158 -0.0463 0.6783 0.050 Uiso 1 1 calc R . .
H12B H 0.6879 -0.0640 0.6272 0.050 Uiso 1 1 calc R . .
H12C H 0.6384 -0.1165 0.6883 0.050 Uiso 1 1 calc R . .
C13 C 0.7494(5) 0.2485(5) 0.70628(15) 0.0287(9) Uani 1 1 d . . .
H13 H 0.8521 0.2063 0.7185 0.034 Uiso 1 1 calc R . .
C14 C 0.7098(5) 0.4152(5) 0.71865(15) 0.0275(9) Uani 1 1 d . . .
C15 C 0.8301(5) 0.5298(5) 0.74761(17) 0.0383(11) Uani 1 1 d . . .
H15A H 0.8967 0.4642 0.7743 0.057 Uiso 1 1 calc R . .
H15B H 0.7732 0.6190 0.7672 0.057 Uiso 1 1 calc R . .
H15C H 0.8992 0.5813 0.7203 0.057 Uiso 1 1 calc R . .
C16 C 0.5562(4) 0.4702(5) 0.70282(15) 0.0286(9) Uani 1 1 d . . .
H16 H 0.5227 0.5799 0.7136 0.034 Uiso 1 1 calc R . .
C17 C 0.4495(4) 0.3689(5) 0.67146(15) 0.0250(9) Uani 1 1 d . . .
C18 C 0.2862(5) 0.4448(5) 0.65545(17) 0.0334(10) Uani 1 1 d . . .
H18A H 0.2851 0.4816 0.6166 0.050 Uiso 1 1 calc R . .
H18B H 0.2660 0.5423 0.6793 0.050 Uiso 1 1 calc R . .
H18C H 0.2020 0.3596 0.6600 0.050 Uiso 1 1 calc R . .
C19 C 0.3465(5) -0.0986(5) 0.62557(17) 0.0312(10) Uani 1 1 d . . .
H19A H 0.4262 -0.1667 0.6066 0.047 Uiso 1 1 calc R . .
H19B H 0.2380 -0.1269 0.6108 0.047 Uiso 1 1 calc R . .
H19C H 0.3542 -0.1227 0.6654 0.047 Uiso 1 1 calc R . .
B1 B 0.3802(5) 0.0940(6) 0.61567(19) 0.0262(11) Uani 1 1 d . . .

loop_
_atom_site_aniso_label
_atom_site_aniso_U_11
_atom_site_aniso_U_22
_atom_site_aniso_U_33
_atom_site_aniso_U_23
_atom_site_aniso_U_13
_atom_site_aniso_U_12
C1 0.021(2) 0.021(2) 0.032(2) -0.0040(17) -0.0008(17) -0.0029(16)
C2 0.024(2) 0.027(2) 0.028(2) -0.0030(17) -0.0009(17) 0.0000(16)
C3 0.020(2) 0.038(2) 0.034(2) 0.0004(19) 0.0003(18) -0.0013(17)
C4 0.022(2) 0.033(2) 0.030(2) -0.0049(18) -0.0055(18) 0.0010(17)
C5 0.029(2) 0.029(2) 0.025(2) -0.0007(18) 0.0000(18) 0.0047(18)
C6 0.035(3) 0.042(3) 0.032(3) 0.002(2) -0.004(2) 0.005(2)
C7 0.028(2) 0.032(2) 0.027(2) -0.0018(18) 0.0024(18) -0.0007(18)
C8 0.021(2) 0.025(2) 0.028(2) -0.0036(17) -0.0007(17) -0.0026(16)
C9 0.025(2) 0.032(2) 0.035(2) 0.0022(19) 0.0002(18) -0.0019(17)
C10 0.022(2) 0.026(2) 0.021(2) 0.0025(16) 0.0007(16) 0.0003(16)
C11 0.025(2) 0.030(2) 0.023(2) 0.0022(17) 0.0023(17) 0.0012(17)
C12 0.026(2) 0.033(2) 0.041(3) -0.0008(19) -0.0068(19) 0.0032(18)
C13 0.022(2) 0.038(2) 0.025(2) 0.0038(18) -0.0079(17) 0.0024(18)
C14 0.024(2) 0.037(2) 0.021(2) 0.0023(18) -0.0022(17) -0.0046(18)
C15 0.034(3) 0.050(3) 0.031(3) -0.005(2) -0.001(2) -0.005(2)
C16 0.032(2) 0.028(2) 0.025(2) -0.0009(17) 0.0001(19) -0.0020(18)
C17 0.020(2) 0.029(2) 0.026(2) 0.0047(17) -0.0015(17) -0.0012(16)
C18 0.030(2) 0.029(2) 0.040(3) -0.0064(19) -0.005(2) 0.0047(18)
C19 0.027(2) 0.030(2) 0.037(3) 0.0005(18) -0.0005(19) 0.0014(17)
B1 0.017(2) 0.030(2) 0.032(3) -0.002(2) 0.007(2) 0.0046(18)

loop_
_atom_type_symbol
_atom_type_description
_atom_type_scat_dispersion_real
_atom_type_scat_dispersion_imag
_atom_type_scat_source
C C 0.0033 0.0016 'International Tables Vol C Tables 4.2.6.8 and 6.1.1.4'
H H 0.0000 0.0000 'International Tables Vol C Tables 4.2.6.8 and 6.1.1.4'
B B 0.0013 0.0007 'International Tables Vol C Tables 4.2.6.8 and 6.1.1.4'

loop_
_geom_angle_atom_site_label_1
_geom_angle_atom_site_label_2
_geom_angle_atom_site_label_3
_geom_angle
_geom_angle_site_symmetry_1
_geom_angle_site_symmetry_3
C8 C1 C2 117.9(3) . .
C8 C1 B1 120.8(3) . .
C2 C1 B1 121.3(3) . .
C4 C2 C1 120.0(4) . .
C4 C2 C3 117.4(3) . .
C1 C2 C3 122.6(3) . .
C2 C3 H3A 109.5 . .
C2 C3 H3B 109.5 . .
H3A C3 H3B 109.5 . .
C2 C3 H3C 109.5 . .
H3A C3 H3C 109.5 . .
H3B C3 H3C 109.5 . .
C5 C4 C2 122.1(4) . .
C5 C4 H4 118.9 . .
C2 C4 H4 118.9 . .
C4 C5 C7 117.5(4) . .
C4 C5 C6 120.8(4) . .
C7 C5 C6 121.7(4) . .
C5 C6 H6A 109.5 . .
C5 C6 H6B 109.5 . .
H6A C6 H6B 109.5 . .
C5 C6 H6C 109.5 . .
H6A C6 H6C 109.5 . .
H6B C6 H6C 109.5 . .
C8 C7 C5 122.2(4) . .
C8 C7 H7 118.9 . .
C5 C7 H7 118.9 . .
C7 C8 C1 120.2(3) . .
C7 C8 C9 118.8(3) . .
C1 C8 C9 121.0(3) . .
C8 C9 H9A 109.5 . .
C8 C9 H9B 109.5 . .
H9A C9 H9B 109.5 . .
C8 C9 H9C 109.5 . .
H9A C9 H9C 109.5 . .
H9B C9 H9C 109.5 . .
C17 C10 C11 117.2(3) . .
C17 C10 B1 121.5(3) . .
C11 C10 B1 121.2(3) . .
C13 C11 C10 120.0(3) . .
C13 C11 C12 116.8(3) . .
C10 C11 C12 123.2(3) . .
C11 C12 H12A 109.5 . .
C11 C12 H12B 109.5 . .
H12A C12 H12B 109.5 . .
C11 C12 H12C 109.5 . .
H12A C12 H12C 109.5 . .
H12B C12 H12C 109.5 . .
C11 C13 C14 122.3(4) . .
C11 C13 H13 118.8 . .
C14 C13 H13 118.8 . .
C16 C14 C13 117.4(4) . .
C16 C14 C15 121.8(4) . .
C13 C14 C15 120.8(4) . .
C14 C15 H15A 109.5 . .
C14 C15 H15B 109.5 . .
H15A C15 H15B 109.5 . .
C14 C15 H15C 109.5 . .
H15A C15 H15C 109.5 . .
H15B C15 H15C 109.5 . .
C14 C16 C17 121.8(4) . .
C14 C16 H16 119.1 . .
C17 C16 H16 119.1 . .
C16 C17 C10 121.0(3) . .
C16 C17 C18 116.9(3) . .
C10 C17 C18 122.1(3) . .
C17 C18 H18A 109.5 . .
C17 C18 H18B 109.5 . .
H18A C18 H18B 109.5 . .
C17 C18 H18C 109.5 . .
H18A C18 H18C 109.5 . .
H18B C18 H18C 109.5 . .
B1 C19 H19A 109.5 . .
B1 C19 H19B 109.5 . .
H19A C19 H19B 109.5 . .
B1 C19 H19C 109.5 . .
H19A C19 H19C 109.5 . .
H19B C19 H19C 109.5 . .
C19 B1 C1 117.5(4) . .
C19 B1 C10 122.5(4) . .
C1 B1 C10 119.9(3) . .

loop_
_geom_bond_atom_site_label_1
_geom_bond_atom_site_label_2
_geom_bond_distance
_geom_bond_site_symmetry_2
C1 C8 1.412(5) .
C1 C2 1.415(5) .
C1 B1 1.574(6) .
C2 C4 1.391(5) .
C2 C3 1.506(5) .
C3 H3A 0.9800 .
C3 H3B 0.9800 .
C3 H3C 0.9800 .
C4 C5 1.387(5) .
C4 H4 0.9500 .
C5 C7 1.396(5) .
C5 C6 1.506(5) .
C6 H6A 0.9800 .
C6 H6B 0.9800 .
C6 H6C 0.9800 .
C7 C8 1.382(5) .
C7 H7 0.9500 .
C8 C9 1.514(5) .
C9 H9A 0.9800 .
C9 H9B 0.9800 .
C9 H9C 0.9800 .
C10 C17 1.407(5) .
C10 C11 1.420(5) .
C10 B1 1.578(6) .
C11 C13 1.392(5) .
C11 C12 1.512(5) .
C12 H12A 0.9800 .
C12 H12B 0.9800 .
C12 H12C 0.9800 .
C13 C14 1.393(5) .
C13 H13 0.9500 .
C14 C16 1.385(5) .
C14 C15 1.499(5) .
C15 H15A 0.9800 .
C15 H15B 0.9800 .
C15 H15C 0.9800 .
C16 C17 1.393(5) .
C16 H16 0.9500 .
C17 C18 1.517(5) .
C18 H18A 0.9800 .
C18 H18B 0.9800 .
C18 H18C 0.9800 .
C19 B1 1.567(6) .
C19 H19A 0.9800 .
C19 H19B 0.9800 .
C19 H19C 0.9800 .
